data_4102590
loop_
_publ_author_name
'Peng Wang'
'Scott Forbes'
'Taras Kolodiazhnyi'
'Kosuke Kosuda'
'Yurij Mozharivskyj'

_publ_section_title
;
 Synthesis, Crystal and Electronic Structures of New Narrow-Band-Gap
 Semiconducting Antimonide Oxides RE3SbO3 and RE8Sb3-\dO8, with RE = La,
 Sm, Gd, and Ho
;
_journal_name_full 'Journal of the American Chemical Society'
_journal_page_first 8795
_journal_page_last 8803
_journal_paper_doi 10.1021/ja1027698
_journal_volume 132
_journal_year 2010
_chemical_formula_sum 'Gd3 O3 Sb'
_chemical_formula_weight 641.50
_chemical_name_systematic
; 
 ? 
;
_space_group_IT_number 12
_symmetry_cell_setting monoclinic
_symmetry_space_group_name_Hall '-C 2y'
_symmetry_space_group_name_H-M 'C 1 2/m 1'
_atom_sites_solution_primary direct
_atom_sites_solution_secondary difmap
_audit_creation_method SHELXL-97
_cell_angle_alpha 90.00
_cell_angle_beta 118.40(3)
_cell_angle_gamma 90.00
_cell_formula_units_Z 4
_cell_length_a 13.272(3)
_cell_length_b 3.8971(8)
_cell_length_c 11.878(2)
_cell_measurement_reflns_used 7034
_cell_measurement_temperature 293(2)
_cell_measurement_theta_max 69.4
_cell_measurement_theta_min 6.4
_cell_volume 540.4(2)
_computing_cell_refinement X-Area
_computing_data_collection X-Area
_computing_data_reduction X-Red32
_computing_publication_material 'SHELXL-97 (Sheldrick, 1997)'
_computing_structure_refinement 'SHELXL-97 (Sheldrick, 1997)'
_computing_structure_solution 'SHELXS-97 (Sheldrick, 1990)'
_diffrn_ambient_temperature 293(2)
_diffrn_measured_fraction_theta_full 0.927
_diffrn_measured_fraction_theta_max 0.927
_diffrn_measurement_device_type 'STOE IPDSII'
_diffrn_measurement_method 'omega scan'
_diffrn_radiation_monochromator graphite
_diffrn_radiation_source 'fine-focus sealed tube'
_diffrn_radiation_type MoK\a
_diffrn_radiation_wavelength 0.71073
_diffrn_reflns_av_R_equivalents 0.1366
_diffrn_reflns_av_sigmaI/netI 0.1258
_diffrn_reflns_limit_h_max 21
_diffrn_reflns_limit_h_min -15
_diffrn_reflns_limit_k_max 6
_diffrn_reflns_limit_k_min -6
_diffrn_reflns_limit_l_max 13
_diffrn_reflns_limit_l_min -18
_diffrn_reflns_number 3515
_diffrn_reflns_theta_full 34.39
_diffrn_reflns_theta_max 34.39
_diffrn_reflns_theta_min 4.74
_exptl_absorpt_coefficient_mu 41.165
_exptl_absorpt_correction_T_max 0.5304
_exptl_absorpt_correction_T_min 0.2094
_exptl_absorpt_correction_type numerical
_exptl_absorpt_process_details X-Red
_exptl_crystal_colour Black
_exptl_crystal_density_diffrn 7.884
_exptl_crystal_density_method 'not measured'
_exptl_crystal_description plate
_exptl_crystal_F_000 1068
_exptl_crystal_size_max 0.027
_exptl_crystal_size_mid 0.026
_exptl_crystal_size_min 0.019
_refine_diff_density_max 6.947
_refine_diff_density_min -6.426
_refine_diff_density_rms 1.008
_refine_ls_extinction_coef 0.0007(2)
_refine_ls_extinction_expression Fc^*^=kFc[1+0.001xFc^2^\l^3^/sin(2\q)]^-1/4^
_refine_ls_extinction_method SHELXL
_refine_ls_goodness_of_fit_ref 1.018
_refine_ls_matrix_type full
_refine_ls_number_parameters 44
_refine_ls_number_reflns 1174
_refine_ls_number_restraints 0
_refine_ls_restrained_S_all 1.018
_refine_ls_R_factor_all 0.1090
_refine_ls_R_factor_gt 0.0664
_refine_ls_shift/su_max 0.000
_refine_ls_shift/su_mean 0.000
_refine_ls_structure_factor_coef Fsqd
_refine_ls_weighting_details 'calc w=1/[\s^2^(Fo^2^)+(0.0634P)^2^+0.0000P] where P=(Fo^2^+2Fc^2^)/3'
_refine_ls_weighting_scheme calc
_refine_ls_wR_factor_gt 0.1347
_refine_ls_wR_factor_ref 0.1475
_reflns_number_gt 802
_reflns_number_total 1174
_reflns_threshold_expression >2sigma(I)
_cod_data_source_file ja1027698_si_005.cif
_cod_data_source_block c2m
_cod_original_cell_volume 540.43(19)
_cod_database_code 4102590

loop_
_symmetry_equiv_pos_as_xyz
'x, y, z'
'-x, y, -z'
'x+1/2, y+1/2, z'
'-x+1/2, y+1/2, -z'
'-x, -y, -z'
'x, -y, z'
'-x+1/2, -y+1/2, -z'
'x+1/2, -y+1/2, z'

loop_
_atom_site_label
_atom_site_type_symbol
_atom_site_fract_x
_atom_site_fract_y
_atom_site_fract_z
_atom_site_U_iso_or_equiv
_atom_site_adp_type
_atom_site_occupancy
_atom_site_symmetry_multiplicity
_atom_site_calc_flag
_atom_site_refinement_flags
Gd1 Gd 0.11969(9) 0.0000 0.44340(14) 0.0092(3) Uani 1 2 d S
Gd2 Gd 0.34330(10) 0.0000 0.79322(14) 0.0096(3) Uani 1 2 d S
Gd3 Gd 0.87231(10) 0.0000 0.09972(14) 0.0104(3) Uani 1 2 d S
Sb1 Sb 0.38102(14) 0.0000 0.3190(2) 0.0107(3) Uani 1 2 d S
O1 O 0.3101(16) 0.0000 0.591(2) 0.012(4) Uani 1 2 d S
O2 O 0.3346(19) 0.0000 0.982(2) 0.016(4) Uani 1 2 d S
O3 O 0.9350(15) 0.0000 0.801(2) 0.018(4) Uani 1 2 d S

loop_
_atom_site_aniso_label
_atom_site_aniso_U_11
_atom_site_aniso_U_22
_atom_site_aniso_U_33
_atom_site_aniso_U_23
_atom_site_aniso_U_13
_atom_site_aniso_U_12
Gd1 0.0056(4) 0.0112(5) 0.0145(7) 0.000 0.0078(4) 0.000
Gd2 0.0098(5) 0.0118(6) 0.0111(7) 0.000 0.0082(5) 0.000
Gd3 0.0076(4) 0.0097(5) 0.0120(7) 0.000 0.0032(5) 0.000
Sb1 0.0095(6) 0.0152(7) 0.0099(8) 0.000 0.0066(6) 0.000
O1 0.014(7) 0.012(9) 0.017(11) 0.000 0.012(8) 0.000
O2 0.033(10) 0.010(8) 0.030(13) 0.000 0.028(10) 0.000
O3 0.003(6) 0.011(9) 0.032(13) 0.000 0.002(7) 0.000

loop_
_atom_type_symbol
_atom_type_description
_atom_type_scat_dispersion_real
_atom_type_scat_dispersion_imag
_atom_type_scat_source
O O 0.0106 0.0060 'International Tables Vol C Tables 4.2.6.8 and 6.1.1.4'
Sb Sb -0.5866 1.5461 'International Tables Vol C Tables 4.2.6.8 and 6.1.1.4'
Gd Gd -0.1653 3.9035 'International Tables Vol C Tables 4.2.6.8 and 6.1.1.4'

loop_
_geom_angle_atom_site_label_1
_geom_angle_atom_site_label_2
_geom_angle_atom_site_label_3
_geom_angle
_geom_angle_site_symmetry_1
_geom_angle_site_symmetry_3
O1 Gd1 O1 117.5(7) 7_556 7_546
O1 Gd1 O1 75.0(6) 7_556 .
O1 Gd1 O1 75.0(6) 7_546 .
O1 Gd1 O3 74.0(5) 7_556 5_656
O1 Gd1 O3 74.0(5) 7_546 5_656
O1 Gd1 O3 117.9(6) . 5_656
O1 Gd1 Sb1 142.0(5) 7_556 3_445
O1 Gd1 Sb1 78.9(4) 7_546 3_445
O1 Gd1 Sb1 142.50(17) . 3_445
O3 Gd1 Sb1 79.0(3) 5_656 3_445
O1 Gd1 Sb1 78.9(4) 7_556 3_455
O1 Gd1 Sb1 142.0(5) 7_546 3_455
O1 Gd1 Sb1 142.50(17) . 3_455
O3 Gd1 Sb1 79.0(3) 5_656 3_455
Sb1 Gd1 Sb1 69.92(5) 3_445 3_455
O1 Gd1 Sb1 79.8(5) 7_556 7_556
O1 Gd1 Sb1 142.5(5) 7_546 7_556
O1 Gd1 Sb1 78.7(4) . 7_556
O3 Gd1 Sb1 142.96(13) 5_656 7_556
Sb1 Gd1 Sb1 108.44(5) 3_445 7_556
Sb1 Gd1 Sb1 70.48(7) 3_455 7_556
O1 Gd1 Sb1 142.5(5) 7_556 7_546
O1 Gd1 Sb1 79.8(5) 7_546 7_546
O1 Gd1 Sb1 78.7(4) . 7_546
O3 Gd1 Sb1 142.96(13) 5_656 7_546
Sb1 Gd1 Sb1 70.48(7) 3_445 7_546
Sb1 Gd1 Sb1 108.44(5) 3_455 7_546
Sb1 Gd1 Sb1 69.16(4) 7_556 7_546
O1 Gd1 Gd1 37.6(5) 7_556 7_556
O1 Gd1 Gd1 97.3(4) 7_546 7_556
O1 Gd1 Gd1 37.4(2) . 7_556
O3 Gd1 Gd1 97.1(3) 5_656 7_556
Sb1 Gd1 Gd1 175.14(7) 3_445 7_556
Sb1 Gd1 Gd1 112.36(3) 3_455 7_556
Sb1 Gd1 Gd1 76.42(5) 7_556 7_556
Sb1 Gd1 Gd1 112.04(7) 7_546 7_556
O1 Gd1 Gd1 97.3(4) 7_556 7_546
O1 Gd1 Gd1 37.6(5) 7_546 7_546
O1 Gd1 Gd1 37.4(2) . 7_546
O3 Gd1 Gd1 97.1(3) 5_656 7_546
Sb1 Gd1 Gd1 112.36(3) 3_445 7_546
Sb1 Gd1 Gd1 175.14(7) 3_455 7_546
Sb1 Gd1 Gd1 112.04(7) 7_556 7_546
Sb1 Gd1 Gd1 76.42(5) 7_546 7_546
Gd1 Gd1 Gd1 65.02(4) 7_556 7_546
O1 Gd1 Gd2 95.9(4) 7_556 7_546
O1 Gd1 Gd2 35.6(5) 7_546 7_546
O1 Gd1 Gd2 94.9(4) . 7_546
O3 Gd1 Gd2 38.50(19) 5_656 7_546
Sb1 Gd1 Gd2 78.32(4) 3_445 7_546
Sb1 Gd1 Gd2 114.27(6) 3_455 7_546
Sb1 Gd1 Gd2 173.04(4) 7_556 7_546
Sb1 Gd1 Gd2 112.64(3) 7_546 7_546
Gd1 Gd1 Gd2 96.82(5) 7_556 7_546
Gd1 Gd1 Gd2 62.83(4) 7_546 7_546
O1 Gd1 Gd2 35.6(5) 7_556 7_556
O1 Gd1 Gd2 95.9(4) 7_546 7_556
O1 Gd1 Gd2 94.9(4) . 7_556
O3 Gd1 Gd2 38.50(19) 5_656 7_556
Sb1 Gd1 Gd2 114.27(6) 3_445 7_556
Sb1 Gd1 Gd2 78.32(4) 3_455 7_556
Sb1 Gd1 Gd2 112.64(3) 7_556 7_556
Sb1 Gd1 Gd2 173.04(4) 7_546 7_556
Gd1 Gd1 Gd2 62.83(4) 7_556 7_556
Gd1 Gd1 Gd2 96.82(5) 7_546 7_556
Gd2 Gd1 Gd2 64.73(3) 7_546 7_556
O1 Gd2 O3 82.7(7) . 3_455
O1 Gd2 O3 82.7(7) . 3_445
O3 Gd2 O3 117.8(8) 3_455 3_445
O1 Gd2 O2 167.4(8) . .
O3 Gd2 O2 103.5(7) 3_455 .
O3 Gd2 O2 103.5(7) 3_445 .
O1 Gd2 Sb1 83.4(4) . 7_546
O3 Gd2 Sb1 153.4(5) 3_455 7_546
O3 Gd2 Sb1 82.6(4) 3_445 7_546
O2 Gd2 Sb1 86.5(5) . 7_546
O1 Gd2 Sb1 83.4(4) . 7_556
O3 Gd2 Sb1 82.6(4) 3_455 7_556
O3 Gd2 Sb1 153.4(5) 3_445 7_556
O2 Gd2 Sb1 86.5(5) . 7_556
Sb1 Gd2 Sb1 73.27(5) 7_546 7_556
O1 Gd2 Gd1 36.6(2) . 7_546
O3 Gd2 Gd1 103.0(6) 3_455 7_546
O3 Gd2 Gd1 46.2(7) 3_445 7_546
O2 Gd2 Gd1 147.21(9) . 7_546
Sb1 Gd2 Gd1 78.29(4) 7_546 7_546
Sb1 Gd2 Gd1 115.84(6) 7_556 7_546
O1 Gd2 Gd1 36.6(2) . 7_556
O3 Gd2 Gd1 46.2(7) 3_455 7_556
O3 Gd2 Gd1 103.0(6) 3_445 7_556
O2 Gd2 Gd1 147.21(9) . 7_556
Sb1 Gd2 Gd1 115.84(6) 7_546 7_556
Sb1 Gd2 Gd1 78.29(4) 7_556 7_556
Gd1 Gd2 Gd1 64.73(3) 7_546 7_556
O1 Gd2 Gd3 126.3(5) . 5_656
O3 Gd2 Gd3 118.6(5) 3_455 5_656
O3 Gd2 Gd3 118.6(5) 3_445 5_656
O2 Gd2 Gd3 41.2(6) . 5_656
Sb1 Gd2 Gd3 55.06(4) 7_546 5_656
Sb1 Gd2 Gd3 55.06(4) 7_556 5_656
Gd1 Gd2 Gd3 133.35(4) 7_546 5_656
Gd1 Gd2 Gd3 133.35(4) 7_556 5_656
O1 Gd2 Gd1 33.5(5) . .
O3 Gd2 Gd1 99.8(6) 3_455 .
O3 Gd2 Gd1 99.8(6) 3_445 .
O2 Gd2 Gd1 133.9(6) . .
Sb1 Gd2 Gd1 57.69(5) 7_546 .
Sb1 Gd2 Gd1 57.69(5) 7_556 .
Gd1 Gd2 Gd1 58.40(3) 7_546 .
Gd1 Gd2 Gd1 58.40(3) 7_556 .
Gd3 Gd2 Gd1 92.70(4) 5_656 .
O1 Gd2 Gd3 90.9(4) . 7_656
O3 Gd2 Gd3 30.6(4) 3_455 7_656
O3 Gd2 Gd3 89.9(4) 3_445 7_656
O2 Gd2 Gd3 99.9(5) . 7_656
Sb1 Gd2 Gd3 171.16(4) 7_546 7_656
Sb1 Gd2 Gd3 112.93(3) 7_556 7_656
Gd1 Gd2 Gd3 93.12(4) 7_546 7_656
Gd1 Gd2 Gd3 61.15(4) 7_556 7_656
Gd3 Gd2 Gd3 133.47(5) 5_656 7_656
Gd1 Gd2 Gd3 119.44(4) . 7_656
O1 Gd2 Gd3 90.9(4) . 7_646
O3 Gd2 Gd3 89.9(4) 3_455 7_646
O3 Gd2 Gd3 30.6(4) 3_445 7_646
O2 Gd2 Gd3 99.9(5) . 7_646
Sb1 Gd2 Gd3 112.93(3) 7_546 7_646
Sb1 Gd2 Gd3 171.16(4) 7_556 7_646
Gd1 Gd2 Gd3 61.15(4) 7_546 7_646
Gd1 Gd2 Gd3 93.12(4) 7_556 7_646
Gd3 Gd2 Gd3 133.47(5) 5_656 7_646
Gd1 Gd2 Gd3 119.44(4) . 7_646
Gd3 Gd2 Gd3 60.20(3) 7_656 7_646
O3 Gd3 O2 100.5(6) 5_756 3_544
O3 Gd3 O2 100.5(6) 5_756 3_554
O2 Gd3 O2 115.1(10) 3_544 3_554
O3 Gd3 O2 173.1(9) 5_756 5_656
O2 Gd3 O2 83.1(5) 3_544 5_656
O2 Gd3 O2 83.1(5) 3_554 5_656
O3 Gd3 Sb1 89.0(5) 5_756 3
O2 Gd3 Sb1 156.4(4) 3_544 3
O2 Gd3 Sb1 83.8(5) 3_554 3
O2 Gd3 Sb1 85.6(4) 5_656 3
O3 Gd3 Sb1 89.0(5) 5_756 3_545
O2 Gd3 Sb1 83.8(5) 3_544 3_545
O2 Gd3 Sb1 156.4(4) 3_554 3_545
O2 Gd3 Sb1 85.6(4) 5_656 3_545
Sb1 Gd3 Sb1 74.73(6) 3 3_545
O3 Gd3 Gd3 143.1(3) 5_756 7_645
O2 Gd3 Gd3 42.9(5) 3_544 7_645
O2 Gd3 Gd3 101.1(6) 3_554 7_645
O2 Gd3 Gd3 40.2(3) 5_656 7_645
Sb1 Gd3 Gd3 122.85(6) 3 7_645
Sb1 Gd3 Gd3 82.94(5) 3_545 7_645
O3 Gd3 Gd3 143.1(3) 5_756 7_655
O2 Gd3 Gd3 101.1(6) 3_544 7_655
O2 Gd3 Gd3 42.9(5) 3_554 7_655
O2 Gd3 Gd3 40.2(3) 5_656 7_655
Sb1 Gd3 Gd3 82.94(5) 3 7_655
Sb1 Gd3 Gd3 122.85(6) 3_545 7_655
Gd3 Gd3 Gd3 66.49(5) 7_645 7_655
O3 Gd3 Gd2 134.7(7) 5_756 5_656
O2 Gd3 Gd2 103.4(4) 3_544 5_656
O2 Gd3 Gd2 103.4(4) 3_554 5_656
O2 Gd3 Gd2 38.4(5) 5_656 5_656
Sb1 Gd3 Gd2 56.49(4) 3 5_656
Sb1 Gd3 Gd2 56.49(4) 3_545 5_656
Gd3 Gd3 Gd2 67.20(4) 7_645 5_656
Gd3 Gd3 Gd2 67.20(4) 7_655 5_656
O3 Gd3 Gd1 42.1(7) 5_756 1_655
O2 Gd3 Gd1 118.3(6) 3_544 1_655
O2 Gd3 Gd1 118.3(6) 3_554 1_655
O2 Gd3 Gd1 131.0(5) 5_656 1_655
Sb1 Gd3 Gd1 56.90(4) 3 1_655
Sb1 Gd3 Gd1 56.90(4) 3_545 1_655
Gd3 Gd3 Gd1 139.29(5) 7_645 1_655
Gd3 Gd3 Gd1 139.29(5) 7_655 1_655
Gd2 Gd3 Gd1 92.60(5) 5_656 1_655
O3 Gd3 Gd2 31.04(16) 5_756 7_656
O2 Gd3 Gd2 121.2(5) 3_544 7_656
O2 Gd3 Gd2 70.9(5) 3_554 7_656
O2 Gd3 Gd2 149.88(2) 5_656 7_656
Sb1 Gd3 Gd2 77.03(4) 3 7_656
Sb1 Gd3 Gd2 112.60(6) 3_545 7_656
Gd3 Gd3 Gd2 158.49(7) 7_645 7_656
Gd3 Gd3 Gd2 112.36(3) 7_655 7_656
Gd2 Gd3 Gd2 133.47(5) 5_656 7_656
Gd1 Gd3 Gd2 56.27(4) 1_655 7_656
O3 Gd3 Gd2 31.04(16) 5_756 7_646
O2 Gd3 Gd2 70.9(5) 3_544 7_646
O2 Gd3 Gd2 121.2(5) 3_554 7_646
O2 Gd3 Gd2 149.88(2) 5_656 7_646
Sb1 Gd3 Gd2 112.60(6) 3 7_646
Sb1 Gd3 Gd2 77.03(4) 3_545 7_646
Gd3 Gd3 Gd2 112.36(3) 7_645 7_646
Gd3 Gd3 Gd2 158.49(7) 7_655 7_646
Gd2 Gd3 Gd2 133.47(5) 5_656 7_646
Gd1 Gd3 Gd2 56.27(4) 1_655 7_646
Gd2 Gd3 Gd2 60.20(3) 7_656 7_646
Gd3 Sb1 Gd3 74.73(6) 3_445 3_455
Gd3 Sb1 Gd2 68.45(4) 3_445 7_546
Gd3 Sb1 Gd2 110.91(8) 3_455 7_546
Gd3 Sb1 Gd2 110.91(8) 3_445 7_556
Gd3 Sb1 Gd2 68.45(4) 3_455 7_556
Gd2 Sb1 Gd2 73.27(5) 7_546 7_556
Gd3 Sb1 Gd1 111.53(6) 3_445 3
Gd3 Sb1 Gd1 70.82(5) 3_455 3
Gd2 Sb1 Gd1 178.06(6) 7_546 3
Gd2 Sb1 Gd1 108.39(3) 7_556 3
Gd3 Sb1 Gd1 70.82(5) 3_445 3_545
Gd3 Sb1 Gd1 111.53(6) 3_455 3_545
Gd2 Sb1 Gd1 108.39(3) 7_546 3_545
Gd2 Sb1 Gd1 178.06(6) 7_556 3_545
Gd1 Sb1 Gd1 69.93(5) 3 3_545
Gd3 Sb1 Gd1 176.58(4) 3_445 7_556
Gd3 Sb1 Gd1 108.02(3) 3_455 7_556
Gd2 Sb1 Gd1 108.41(5) 7_546 7_556
Gd2 Sb1 Gd1 68.81(5) 7_556 7_556
Gd1 Sb1 Gd1 71.56(5) 3 7_556
Gd1 Sb1 Gd1 109.52(7) 3_545 7_556
Gd3 Sb1 Gd1 108.02(3) 3_445 7_546
Gd3 Sb1 Gd1 176.58(4) 3_455 7_546
Gd2 Sb1 Gd1 68.81(5) 7_546 7_546
Gd2 Sb1 Gd1 108.41(5) 7_556 7_546
Gd1 Sb1 Gd1 109.52(7) 3 7_546
Gd1 Sb1 Gd1 71.56(5) 3_545 7_546
Gd1 Sb1 Gd1 69.16(4) 7_556 7_546
Gd2 O1 Gd1 107.8(6) . 7_556
Gd2 O1 Gd1 107.8(6) . 7_546
Gd1 O1 Gd1 117.5(7) 7_556 7_546
Gd2 O1 Gd1 114.0(7) . .
Gd1 O1 Gd1 105.0(6) 7_556 .
Gd1 O1 Gd1 105.0(6) 7_546 .
Gd2 O2 Gd3 119.5(4) . 3_456
Gd2 O2 Gd3 119.5(4) . 3_446
Gd3 O2 Gd3 115.1(10) 3_456 3_446
Gd2 O2 Gd3 100.4(9) . 5_656
Gd3 O2 Gd3 96.9(5) 3_456 5_656
Gd3 O2 Gd3 96.9(5) 3_446 5_656
Gd3 O3 Gd2 118.3(5) 5_756 3_545
Gd3 O3 Gd2 118.3(5) 5_756 3
Gd2 O3 Gd2 117.8(8) 3_545 3
Gd3 O3 Gd1 103.0(9) 5_756 5_656
Gd2 O3 Gd1 95.3(7) 3_545 5_656
Gd2 O3 Gd1 95.3(7) 3 5_656

loop_
_geom_bond_atom_site_label_1
_geom_bond_atom_site_label_2
_geom_bond_distance
_geom_bond_site_symmetry_2
Gd1 O1 2.279(9) 7_556
Gd1 O1 2.279(9) 7_546
Gd1 O1 2.29(2) .
Gd1 O3 2.64(3) 5_656
Gd1 Sb1 3.4004(19) 3_445
Gd1 Sb1 3.4004(19) 3_455
Gd1 Sb1 3.4331(19) 7_556
Gd1 Sb1 3.4331(19) 7_546
Gd1 Gd1 3.626(2) 7_556
Gd1 Gd1 3.626(2) 7_546
Gd1 Gd2 3.6401(16) 7_546
Gd1 Gd2 3.6401(16) 7_556
Gd2 O1 2.23(2) .
Gd2 O3 2.276(10) 3_455
Gd2 O3 2.276(9) 3_445
Gd2 O2 2.30(2) .
Gd2 Sb1 3.2654(18) 7_546
Gd2 Sb1 3.2654(18) 7_556
Gd2 Gd1 3.6401(16) 7_546
Gd2 Gd1 3.6401(16) 7_556
Gd2 Gd3 3.6424(18) 5_656
Gd2 Gd3 3.8852(16) 7_656
Gd2 Gd3 3.8852(16) 7_646
Gd3 O3 2.250(17) 5_756
Gd3 O2 2.310(13) 3_544
Gd3 O2 2.310(13) 3_554
Gd3 O2 2.44(2) 5_656
Gd3 Sb1 3.211(2) 3
Gd3 Sb1 3.211(2) 3_545
Gd3 Gd3 3.554(2) 7_645
Gd3 Gd3 3.554(2) 7_655
Gd3 Gd2 3.6424(18) 5_656
Gd3 Gd1 3.834(3) 1_655
Gd3 Gd2 3.8852(16) 7_656
Gd3 Gd2 3.8852(16) 7_646
Sb1 Gd3 3.211(2) 3_445
Sb1 Gd3 3.211(2) 3_455
Sb1 Gd2 3.2654(18) 7_546
Sb1 Gd2 3.2654(18) 7_556
Sb1 Gd1 3.4004(19) 3
Sb1 Gd1 3.4004(19) 3_545
Sb1 Gd1 3.4331(19) 7_556
Sb1 Gd1 3.4331(19) 7_546
O1 Gd1 2.279(9) 7_556
O1 Gd1 2.279(9) 7_546
O2 Gd3 2.310(13) 3_456
O2 Gd3 2.310(13) 3_446
O2 Gd3 2.44(2) 5_656
O3 Gd3 2.250(17) 5_756
O3 Gd2 2.276(9) 3_545
O3 Gd2 2.276(9) 3
O3 Gd1 2.64(3) 5_656
